data_7063109
loop_
_publ_author_name
'Muley, Arabinda'
'Karumban, Kalai Selvan'
'Kumbhakar, Sadananda'
'Mathur, Shobhit'
'Roy, Indrajit'
'Verma, Anushka'
'Kumawat, Manoj Kumar'
'Maji, Somnath'

_publ_section_title
;
 Tailored design, synthesis, and catalytic aspects of mononuclear
 cis-dichloro copper(ii) complexes with simple DPA-derived tridentate
 ligands and their biomimicking activities
;
_journal_issue 17
_journal_name_full 'New Journal of Chemistry'
_journal_page_first 7739
_journal_page_last 7753
_journal_paper_doi 10.1039/D3NJ05740B
_journal_volume 48
_journal_year 2024
_chemical_formula_moiety 'C19 H19 Cl2 Cu N3, C H2 Cl2'
_chemical_formula_sum 'C20 H21 Cl4 Cu N3'
_chemical_formula_weight 508.74
_space_group_crystal_system orthorhombic
_space_group_IT_number 19
_space_group_name_Hall 'P 2ac 2ab'
_space_group_name_H-M_alt 'P 21 21 21'
_atom_sites_solution_hydrogens geom
_atom_sites_solution_primary dual
_audit_creation_date 2022-04-29
_audit_creation_method
;
Olex2 1.5
(compiled 2022.04.07 svn.rca3783a0 for OlexSys, GUI svn.r6498)
;
_audit_update_record
;
2023-06-25 deposited with the CCDC.	2024-03-25 downloaded from the CCDC.
;
_cell_angle_alpha 90
_cell_angle_beta 90
_cell_angle_gamma 90
_cell_formula_units_Z 4
_cell_length_a 8.571(2)
_cell_length_b 10.845(3)
_cell_length_c 23.991(6)
_cell_measurement_reflns_used 4619
_cell_measurement_temperature 273.15
_cell_measurement_theta_max 24.82
_cell_measurement_theta_min 2.52
_cell_volume 2230.0(10)
_computing_cell_refinement 'SAINT V8.40A (Bruker, 2019)'
_computing_data_reduction 'SAINT V8.40A (Bruker, 2019)'
_computing_molecular_graphics 'Olex2 1.5 (Dolomanov et al., 2009)'
_computing_publication_material 'Olex2 1.5 (Dolomanov et al., 2009)'
_computing_structure_refinement 'SHELXL 2018/3 (Sheldrick, 2015)'
_computing_structure_solution 'SHELXT 2018/2 (Sheldrick, 2018)'
_diffrn_ambient_temperature 273.15
_diffrn_measured_fraction_theta_full 0.999
_diffrn_measured_fraction_theta_max 0.997
_diffrn_measurement_device_type 'Bruker APEX-II CCD'
_diffrn_measurement_method '\f and \w scans'
_diffrn_radiation_type MoK\a
_diffrn_radiation_wavelength 0.71073
_diffrn_reflns_av_R_equivalents 0.0657
_diffrn_reflns_av_unetI/netI 0.0734
_diffrn_reflns_Laue_measured_fraction_full 0.999
_diffrn_reflns_Laue_measured_fraction_max 0.997
_diffrn_reflns_limit_h_max 8
_diffrn_reflns_limit_h_min -10
_diffrn_reflns_limit_k_max 13
_diffrn_reflns_limit_k_min -13
_diffrn_reflns_limit_l_max 26
_diffrn_reflns_limit_l_min -30
_diffrn_reflns_number 17288
_diffrn_reflns_point_group_measured_fraction_full 0.999
_diffrn_reflns_point_group_measured_fraction_max 0.996
_diffrn_reflns_theta_full 25.242
_diffrn_reflns_theta_max 27.107
_diffrn_reflns_theta_min 2.061
_diffrn_source_current 1.4
_diffrn_source_power 0.07
_diffrn_source_voltage 50.0
_diffrn_standards_number 0
_exptl_absorpt_coefficient_mu 1.470
_exptl_absorpt_correction_T_max 0.7455
_exptl_absorpt_correction_T_min 0.5878
_exptl_absorpt_correction_type multi-scan
_exptl_absorpt_process_details
;
SADABS-2016/2 (Bruker,2016/2) was used for absorption correction.
wR2(int) was 0.1087 before and 0.0713 after correction.
The Ratio of minimum to maximum transmission is 0.7885.
The \l/2 correction factor is Not present.
;
_exptl_crystal_colour 'clear greenish green'
_exptl_crystal_colour_lustre clear
_exptl_crystal_colour_modifier greenish
_exptl_crystal_colour_primary green
_exptl_crystal_density_diffrn 1.515
_exptl_crystal_description block
_exptl_crystal_F_000 1036
_exptl_crystal_preparation 298
_exptl_crystal_recrystallization_method 298
_exptl_crystal_size_max 0.09
_exptl_crystal_size_mid 0.06
_exptl_crystal_size_min 0.04
_refine_diff_density_max 0.760
_refine_diff_density_min -0.799
_refine_diff_density_rms 0.088
_refine_ls_abs_structure_details
;
 Flack x determined using 1118 quotients [(I+)-(I-)]/[(I+)+(I-)]
 (Parsons, Flack and Wagner, Acta Cryst. B69 (2013) 249-259).
;
_refine_ls_abs_structure_Flack 0.003(12)
_refine_ls_extinction_method none
_refine_ls_goodness_of_fit_ref 1.043
_refine_ls_hydrogen_treatment constr
_refine_ls_matrix_type full
_refine_ls_number_parameters 254
_refine_ls_number_reflns 4878
_refine_ls_number_restraints 0
_refine_ls_restrained_S_all 1.043
_refine_ls_R_factor_all 0.0963
_refine_ls_R_factor_gt 0.0591
_refine_ls_shift/su_max 0.000
_refine_ls_shift/su_mean 0.000
_refine_ls_structure_factor_coef Fsqd
_refine_ls_weighting_details 'w=1/[\s^2^(Fo^2^)+(0.0678P)^2^+2.6526P] where P=(Fo^2^+2Fc^2^)/3'
_refine_ls_weighting_scheme calc
_refine_ls_wR_factor_gt 0.1409
_refine_ls_wR_factor_ref 0.1620
_reflns_Friedel_coverage 0.752
_reflns_Friedel_fraction_full 0.998
_reflns_Friedel_fraction_max 0.993
_reflns_number_gt 3438
_reflns_number_total 4878
_reflns_threshold_expression 'I > 2\s(I)'
_cod_data_source_file d3nj05740b2.cif
_cod_data_source_block mo_c22h24n3cucl2_0m
_cod_depositor_comments 'Adding full bibliography for 7063109--7063110.cif.'
_cod_original_cell_volume 2229.9(10)
_cod_database_code 7063109
_shelx_shelxl_version_number 2018/3
_shelx_space_group_comment
;
The symmetry employed for this shelxl refinement is uniquely defined
by the following loop, which should always be used as a source of
symmetry information in preference to the above space-group names.
They are only intended as comments.
;
_shelx_estimated_absorpt_t_max 0.944
_shelx_estimated_absorpt_t_min 0.879
_olex2_refinement_description
;
1. Fixed Uiso
 At 1.2 times of:
  All C(H) groups, All C(H,H) groups
 At 1.5 times of:
  All C(H,H,H) groups
2.a Secondary CH2 refined with riding coordinates:
 C14(H14A,H14B), C6(H6A,H6B), C20(H20A,H20B)
2.b Aromatic/amide H refined with riding coordinates:
 C16(H16), C4(H4), C3(H3), C8(H8), C17(H17), C19(H19), C2(H2), C18(H18),
 C1(H1), C9(H9), C12(H12), C13(H13)
2.c Idealised Me refined as rotating group:
 C11(H11A,H11B,H11C)
;
_olex2_submission_special_instructions 'No special instructions were received'

loop_
_space_group_symop_operation_xyz
'x, y, z'
'-x+1/2, -y, z+1/2'
'-x, y+1/2, -z+1/2'
'x+1/2, -y+1/2, -z'

loop_
_atom_site_label
_atom_site_type_symbol
_atom_site_fract_x
_atom_site_fract_y
_atom_site_fract_z
_atom_site_U_iso_or_equiv
_atom_site_adp_type
_atom_site_occupancy
_atom_site_site_symmetry_order
_atom_site_calc_flag
_atom_site_refinement_flags_posn
_atom_site_refinement_flags_adp
_atom_site_refinement_flags_occupancy
_atom_site_disorder_assembly
_atom_site_disorder_group
Cu1 Cu 0.29772(11) 0.64402(9) 0.63854(4) 0.0420(3) Uani 1 1 d . . . . .
Cl1 Cl 0.1885(3) 0.76846(19) 0.71637(9) 0.0548(5) Uani 1 1 d . . . . .
Cl2 Cl 0.3481(3) 0.7485(3) 0.56048(12) 0.0865(10) Uani 1 1 d . . . . .
Cl04 Cl -0.0177(6) 0.0819(4) 0.65254(19) 0.1382(17) Uani 1 1 d . . . . .
Cl00 Cl 0.0220(9) -0.0245(9) 0.5445(2) 0.240(4) Uani 1 1 d . . . . .
N2 N 0.3115(8) 0.4692(6) 0.6803(2) 0.0395(14) Uani 1 1 d . . . . .
N3 N 0.0876(8) 0.5778(6) 0.6156(3) 0.0387(15) Uani 1 1 d . . . . .
N1 N 0.5117(8) 0.6593(7) 0.6708(3) 0.0488(17) Uani 1 1 d . . . . .
C15 C 0.0399(9) 0.4799(7) 0.6463(3) 0.0401(18) Uani 1 1 d . . . . .
C7 C 0.3869(8) 0.3741(6) 0.6463(3) 0.0398(17) Uani 1 1 d . . . . .
C16 C -0.1043(10) 0.4256(8) 0.6351(4) 0.049(2) Uani 1 1 d . . . . .
H16 H -0.136759 0.357840 0.655873 0.059 Uiso 1 1 calc R U . . .
C14 C 0.1441(9) 0.4404(8) 0.6926(3) 0.0418(19) Uani 1 1 d . . . . .
H14A H 0.132663 0.352336 0.698431 0.050 Uiso 1 1 calc R U . . .
H14B H 0.113203 0.481950 0.726650 0.050 Uiso 1 1 calc R U . . .
C4 C 0.6814(11) 0.5758(9) 0.7404(4) 0.059(2) Uani 1 1 d . . . . .
H4 H 0.699808 0.519971 0.769079 0.071 Uiso 1 1 calc R U . . .
C5 C 0.5395(10) 0.5792(8) 0.7131(4) 0.048(2) Uani 1 1 d . . . . .
C3 C 0.7951(12) 0.6581(10) 0.7236(5) 0.072(3) Uani 1 1 d . . . . .
H3 H 0.891827 0.657509 0.741170 0.087 Uiso 1 1 calc R U . . .
C6 C 0.4021(10) 0.5031(8) 0.7304(3) 0.046(2) Uani 1 1 d . . . . .
H6A H 0.437419 0.429179 0.749372 0.056 Uiso 1 1 calc R U . . .
H6B H 0.336989 0.549663 0.755900 0.056 Uiso 1 1 calc R U . . .
C8 C 0.4917(11) 0.2926(8) 0.6684(4) 0.053(2) Uani 1 1 d . . . . .
H8 H 0.519510 0.298715 0.705735 0.064 Uiso 1 1 calc R U . . .
C17 C -0.1967(12) 0.4704(8) 0.5945(4) 0.055(2) Uani 1 1 d . . . . .
H17 H -0.292787 0.434211 0.586910 0.066 Uiso 1 1 calc R U . . .
C19 C -0.0034(10) 0.6220(8) 0.5752(3) 0.047(2) Uani 1 1 d . . . . .
H19 H 0.030553 0.688603 0.554028 0.056 Uiso 1 1 calc R U . . .
C2 C 0.7676(11) 0.7405(10) 0.6814(5) 0.070(3) Uani 1 1 d . . . . .
H2 H 0.843017 0.797717 0.671016 0.084 Uiso 1 1 calc R U . . .
C18 C -0.1462(10) 0.5705(9) 0.5646(4) 0.055(2) Uani 1 1 d . . . . .
H18 H -0.209353 0.603613 0.536882 0.066 Uiso 1 1 calc R U . . .
C1 C 0.6236(11) 0.7362(9) 0.6546(5) 0.061(3) Uani 1 1 d . . . . .
H1 H 0.605271 0.788493 0.624605 0.073 Uiso 1 1 calc R U . . .
C9 C 0.5581(12) 0.1990(9) 0.6349(5) 0.067(3) Uani 1 1 d . . . . .
H9 H 0.630596 0.145182 0.650367 0.080 Uiso 1 1 calc R U . . .
C10 C 0.5176(11) 0.1864(8) 0.5800(4) 0.057(2) Uani 1 1 d . . . . .
C12 C 0.4164(13) 0.2733(11) 0.5584(4) 0.074(3) Uani 1 1 d . . . . .
H12 H 0.391647 0.269782 0.520706 0.088 Uiso 1 1 calc R U . . .
C11 C 0.5886(15) 0.0851(10) 0.5452(5) 0.081(3) Uani 1 1 d . . . . .
H11A H 0.596195 0.011146 0.567012 0.121 Uiso 1 1 calc R U . . .
H11B H 0.690821 0.109614 0.533162 0.121 Uiso 1 1 calc R U . . .
H11C H 0.523966 0.070105 0.513218 0.121 Uiso 1 1 calc R U . . .
C13 C 0.3506(12) 0.3654(11) 0.5906(4) 0.074(3) Uani 1 1 d . . . . .
H13 H 0.281743 0.421383 0.574636 0.089 Uiso 1 1 calc R U . . .
C20 C 0.1060(19) 0.0065(17) 0.6055(6) 0.130(7) Uani 1 1 d . . . . .
H20A H 0.197073 0.057593 0.599039 0.156 Uiso 1 1 calc R U . . .
H20B H 0.141210 -0.070135 0.622101 0.156 Uiso 1 1 calc R U . . .

loop_
_atom_site_aniso_label
_atom_site_aniso_U_11
_atom_site_aniso_U_22
_atom_site_aniso_U_33
_atom_site_aniso_U_23
_atom_site_aniso_U_13
_atom_site_aniso_U_12
Cu1 0.0369(5) 0.0418(5) 0.0474(5) 0.0073(5) -0.0010(5) -0.0033(5)
Cl1 0.0493(12) 0.0510(11) 0.0641(13) -0.0105(10) -0.0007(11) 0.0001(10)
Cl2 0.0729(18) 0.113(2) 0.0735(18) 0.0455(17) 0.0030(14) -0.0204(16)
Cl04 0.151(4) 0.137(3) 0.127(4) -0.025(3) -0.012(3) 0.058(3)
Cl00 0.227(7) 0.393(11) 0.101(4) -0.011(5) -0.013(4) 0.204(8)
N2 0.037(4) 0.046(3) 0.036(3) -0.004(3) 0.000(3) -0.001(3)
N3 0.040(4) 0.042(4) 0.035(3) -0.002(3) -0.002(3) 0.001(3)
N1 0.036(4) 0.048(4) 0.063(5) -0.008(4) 0.005(3) -0.006(3)
C15 0.039(4) 0.039(4) 0.042(4) -0.003(4) 0.007(4) -0.005(3)
C7 0.037(4) 0.036(4) 0.047(5) -0.004(4) 0.001(3) 0.005(3)
C16 0.044(4) 0.050(4) 0.052(5) 0.000(5) 0.000(5) -0.011(4)
C14 0.040(4) 0.043(4) 0.043(4) 0.005(4) -0.002(4) -0.006(4)
C4 0.048(6) 0.063(5) 0.067(6) -0.021(5) -0.015(5) 0.016(5)
C5 0.045(5) 0.047(5) 0.053(5) -0.013(4) -0.009(4) 0.011(4)
C3 0.040(5) 0.073(6) 0.104(8) -0.040(7) -0.010(6) -0.002(6)
C6 0.052(5) 0.045(4) 0.042(5) 0.000(4) -0.014(4) 0.002(4)
C8 0.065(6) 0.055(5) 0.041(5) 0.005(4) 0.000(4) 0.013(5)
C17 0.045(5) 0.065(5) 0.056(5) -0.006(4) -0.009(5) -0.007(5)
C19 0.048(5) 0.052(5) 0.041(4) 0.012(4) -0.011(4) 0.002(4)
C2 0.037(5) 0.066(6) 0.107(9) -0.029(7) 0.009(5) -0.011(5)
C18 0.047(5) 0.071(6) 0.045(5) 0.000(5) -0.007(4) 0.003(4)
C1 0.048(5) 0.054(5) 0.080(7) -0.009(5) 0.010(5) -0.004(4)
C9 0.074(7) 0.047(5) 0.079(7) 0.010(5) 0.006(6) 0.021(5)
C10 0.050(5) 0.055(5) 0.066(6) -0.015(5) 0.004(5) -0.006(4)
C12 0.075(7) 0.094(8) 0.051(6) -0.022(6) -0.022(5) 0.027(6)
C11 0.095(9) 0.066(7) 0.081(8) -0.025(6) 0.012(7) 0.008(7)
C13 0.082(7) 0.087(7) 0.053(6) -0.025(6) -0.029(5) 0.048(6)
C20 0.128(13) 0.166(16) 0.095(11) -0.003(11) -0.014(10) 0.080(13)

loop_
_atom_type_symbol
_atom_type_description
_atom_type_scat_dispersion_real
_atom_type_scat_dispersion_imag
_atom_type_scat_source
C C 0.0033 0.0016 'International Tables Vol C Tables 4.2.6.8 and 6.1.1.4'
H H 0.0000 0.0000 'International Tables Vol C Tables 4.2.6.8 and 6.1.1.4'
Cl Cl 0.1484 0.1585 'International Tables Vol C Tables 4.2.6.8 and 6.1.1.4'
Cu Cu 0.3201 1.2651 'International Tables Vol C Tables 4.2.6.8 and 6.1.1.4'
N N 0.0061 0.0033 'International Tables Vol C Tables 4.2.6.8 and 6.1.1.4'

loop_
_geom_angle_atom_site_label_1
_geom_angle_atom_site_label_2
_geom_angle_atom_site_label_3
_geom_angle
_geom_angle_site_symmetry_1
_geom_angle_site_symmetry_3
_geom_angle_publ_flag
Cl2 Cu1 Cl1 115.32(12) . . ?
N2 Cu1 Cl1 98.61(17) . . ?
N2 Cu1 Cl2 146.0(2) . . ?
N3 Cu1 Cl1 93.55(19) . . ?
N3 Cu1 Cl2 97.2(2) . . ?
N3 Cu1 N2 82.0(3) . . ?
N1 Cu1 Cl1 90.6(2) . . ?
N1 Cu1 Cl2 96.1(2) . . ?
N1 Cu1 N2 80.9(3) . . ?
N1 Cu1 N3 162.9(3) . . ?
C7 N2 Cu1 112.7(4) . . ?
C7 N2 C14 112.7(6) . . ?
C7 N2 C6 113.3(6) . . ?
C14 N2 Cu1 102.9(5) . . ?
C6 N2 Cu1 100.9(5) . . ?
C6 N2 C14 113.3(6) . . ?
C15 N3 Cu1 113.6(5) . . ?
C19 N3 Cu1 126.3(6) . . ?
C19 N3 C15 120.0(7) . . ?
C5 N1 Cu1 113.4(6) . . ?
C1 N1 Cu1 127.0(7) . . ?
C1 N1 C5 119.6(8) . . ?
N3 C15 C16 119.6(8) . . ?
N3 C15 C14 116.7(7) . . ?
C16 C15 C14 123.6(7) . . ?
C8 C7 N2 122.0(7) . . ?
C8 C7 C13 118.7(8) . . ?
C13 C7 N2 119.3(7) . . ?
C15 C16 H16 119.7 . . ?
C17 C16 C15 120.5(8) . . ?
C17 C16 H16 119.7 . . ?
N2 C14 H14A 109.3 . . ?
N2 C14 H14B 109.3 . . ?
C15 C14 N2 111.6(6) . . ?
C15 C14 H14A 109.3 . . ?
C15 C14 H14B 109.3 . . ?
H14A C14 H14B 108.0 . . ?
C5 C4 H4 121.1 . . ?
C3 C4 H4 121.1 . . ?
C3 C4 C5 117.7(10) . . ?
N1 C5 C4 121.7(9) . . ?
N1 C5 C6 115.0(7) . . ?
C4 C5 C6 123.1(9) . . ?
C4 C3 H3 119.5 . . ?
C2 C3 C4 121.0(10) . . ?
C2 C3 H3 119.5 . . ?
N2 C6 C5 109.0(7) . . ?
N2 C6 H6A 109.9 . . ?
N2 C6 H6B 109.9 . . ?
C5 C6 H6A 109.9 . . ?
C5 C6 H6B 109.9 . . ?
H6A C6 H6B 108.3 . . ?
C7 C8 H8 119.7 . . ?
C7 C8 C9 120.6(9) . . ?
C9 C8 H8 119.7 . . ?
C16 C17 H17 120.7 . . ?
C16 C17 C18 118.6(9) . . ?
C18 C17 H17 120.7 . . ?
N3 C19 H19 119.6 . . ?
N3 C19 C18 120.7(8) . . ?
C18 C19 H19 119.6 . . ?
C3 C2 H2 120.9 . . ?
C3 C2 C1 118.1(10) . . ?
C1 C2 H2 120.9 . . ?
C17 C18 H18 119.7 . . ?
C19 C18 C17 120.5(9) . . ?
C19 C18 H18 119.7 . . ?
N1 C1 C2 121.7(10) . . ?
N1 C1 H1 119.1 . . ?
C2 C1 H1 119.1 . . ?
C8 C9 H9 119.5 . . ?
C10 C9 C8 121.1(9) . . ?
C10 C9 H9 119.5 . . ?
C9 C10 C12 116.9(9) . . ?
C9 C10 C11 120.2(10) . . ?
C12 C10 C11 122.8(10) . . ?
C10 C12 H12 118.7 . . ?
C10 C12 C13 122.6(9) . . ?
C13 C12 H12 118.7 . . ?
C10 C11 H11A 109.5 . . ?
C10 C11 H11B 109.5 . . ?
C10 C11 H11C 109.5 . . ?
H11A C11 H11B 109.5 . . ?
H11A C11 H11C 109.5 . . ?
H11B C11 H11C 109.5 . . ?
C7 C13 C12 120.0(9) . . ?
C7 C13 H13 120.0 . . ?
C12 C13 H13 120.0 . . ?
Cl04 C20 H20A 108.9 . . ?
Cl04 C20 H20B 108.9 . . ?
Cl00 C20 Cl04 113.5(8) . . ?
Cl00 C20 H20A 108.9 . . ?
Cl00 C20 H20B 108.9 . . ?
H20A C20 H20B 107.7 . . ?

loop_
_geom_bond_atom_site_label_1
_geom_bond_atom_site_label_2
_geom_bond_distance
_geom_bond_site_symmetry_2
_geom_bond_publ_flag
Cu1 Cl1 2.487(2) . ?
Cu1 Cl2 2.231(3) . ?
Cu1 N2 2.147(6) . ?
Cu1 N3 2.016(7) . ?
Cu1 N1 1.998(7) . ?
Cl04 C20 1.751(14) . ?
Cl00 C20 1.665(15) . ?
N2 C7 1.465(9) . ?
N2 C14 1.498(10) . ?
N2 C6 1.478(10) . ?
N3 C15 1.355(10) . ?
N3 C19 1.333(10) . ?
N1 C5 1.357(11) . ?
N1 C1 1.329(11) . ?
C15 C16 1.395(11) . ?
C15 C14 1.488(11) . ?
C7 C8 1.366(11) . ?
C7 C13 1.375(12) . ?
C16 H16 0.9300 . ?
C16 C17 1.347(12) . ?
C14 H14A 0.9700 . ?
C14 H14B 0.9700 . ?
C4 H4 0.9300 . ?
C4 C5 1.382(12) . ?
C4 C3 1.381(14) . ?
C5 C6 1.497(12) . ?
C3 H3 0.9300 . ?
C3 C2 1.370(16) . ?
C6 H6A 0.9700 . ?
C6 H6B 0.9700 . ?
C8 H8 0.9300 . ?
C8 C9 1.415(13) . ?
C17 H17 0.9300 . ?
C17 C18 1.372(13) . ?
C19 H19 0.9300 . ?
C19 C18 1.369(12) . ?
C2 H2 0.9300 . ?
C2 C1 1.393(13) . ?
C18 H18 0.9300 . ?
C1 H1 0.9300 . ?
C9 H9 0.9300 . ?
C9 C10 1.367(15) . ?
C10 C12 1.382(13) . ?
C10 C11 1.508(13) . ?
C12 H12 0.9300 . ?
C12 C13 1.383(13) . ?
C11 H11A 0.9600 . ?
C11 H11B 0.9600 . ?
C11 H11C 0.9600 . ?
C13 H13 0.9300 . ?
C20 H20A 0.9700 . ?
C20 H20B 0.9700 . ?

loop_
_geom_torsion_atom_site_label_1
_geom_torsion_atom_site_label_2
_geom_torsion_atom_site_label_3
_geom_torsion_atom_site_label_4
_geom_torsion
_geom_torsion_site_symmetry_1
_geom_torsion_site_symmetry_2
_geom_torsion_site_symmetry_3
_geom_torsion_site_symmetry_4
_geom_torsion_publ_flag
Cu1 N2 C7 C8 138.2(7) . . . . ?
Cu1 N2 C7 C13 -42.4(10) . . . . ?
Cu1 N2 C14 C15 37.7(7) . . . . ?
Cu1 N2 C6 C5 -46.9(7) . . . . ?
Cu1 N3 C15 C16 179.5(6) . . . . ?
Cu1 N3 C15 C14 2.4(9) . . . . ?
Cu1 N3 C19 C18 -178.3(6) . . . . ?
Cu1 N1 C5 C4 179.7(7) . . . . ?
Cu1 N1 C5 C6 -4.8(9) . . . . ?
Cu1 N1 C1 C2 178.3(7) . . . . ?
N2 C7 C8 C9 177.7(8) . . . . ?
N2 C7 C13 C12 -177.7(10) . . . . ?
N3 C15 C16 C17 -0.7(13) . . . . ?
N3 C15 C14 N2 -29.2(10) . . . . ?
N3 C19 C18 C17 -1.6(14) . . . . ?
N1 C5 C6 N2 37.6(10) . . . . ?
C15 N3 C19 C18 0.7(12) . . . . ?
C15 C16 C17 C18 -0.1(14) . . . . ?
C7 N2 C14 C15 -84.1(8) . . . . ?
C7 N2 C6 C5 73.8(8) . . . . ?
C7 C8 C9 C10 -1.1(15) . . . . ?
C16 C15 C14 N2 153.8(8) . . . . ?
C16 C17 C18 C19 1.2(14) . . . . ?
C14 N2 C7 C8 -105.9(9) . . . . ?
C14 N2 C7 C13 73.5(10) . . . . ?
C14 N2 C6 C5 -156.2(6) . . . . ?
C14 C15 C16 C17 176.3(8) . . . . ?
C4 C5 C6 N2 -146.9(8) . . . . ?
C4 C3 C2 C1 -2.2(15) . . . . ?
C5 N1 C1 C2 -2.6(13) . . . . ?
C5 C4 C3 C2 0.2(14) . . . . ?
C3 C4 C5 N1 0.7(13) . . . . ?
C3 C4 C5 C6 -174.5(8) . . . . ?
C3 C2 C1 N1 3.5(15) . . . . ?
C6 N2 C7 C8 24.4(10) . . . . ?
C6 N2 C7 C13 -156.2(9) . . . . ?
C6 N2 C14 C15 145.7(7) . . . . ?
C8 C7 C13 C12 1.8(16) . . . . ?
C8 C9 C10 C12 3.7(15) . . . . ?
C8 C9 C10 C11 -179.4(9) . . . . ?
C19 N3 C15 C16 0.4(12) . . . . ?
C19 N3 C15 C14 -176.8(7) . . . . ?
C1 N1 C5 C4 0.5(12) . . . . ?
C1 N1 C5 C6 176.0(8) . . . . ?
C9 C10 C12 C13 -3.7(17) . . . . ?
C10 C12 C13 C7 1.0(19) . . . . ?
C11 C10 C12 C13 179.5(11) . . . . ?
C13 C7 C8 C9 -1.7(14) . . . . ?
